data_4508638
loop_
_publ_author_name
'Vujovic, Dejana'
'Nassimbeni, Luigi R.'

_publ_section_title
;
 Methyl ParabenA New Polymorph?
;
_journal_issue 7
_journal_name_full 'Crystal Growth &amp; Design'
_journal_page_first 1595
_journal_paper_doi 10.1021/cg050639k
_journal_volume 6
_journal_year 2006
_chemical_formula_moiety 'C8 H8 O3'
_chemical_formula_sum 'C8 H8 O3'
_chemical_formula_weight 152.14
_chemical_melting_point ?
_chemical_name_common 'methyl paraben'
_chemical_name_systematic
; 
 Methyl p-hydroxybenzoate 
;
_space_group_IT_number 9
_symmetry_cell_setting monoclinic
_symmetry_space_group_name_Hall 'C -2yc'
_symmetry_space_group_name_H-M 'C 1 c 1'
_atom_sites_solution_hydrogens geom
_atom_sites_solution_primary direct
_atom_sites_solution_secondary difmap
_audit_creation_method SHELXL-97
_cell_angle_alpha 90.00
_cell_angle_beta 129.12(3)
_cell_angle_gamma 90.00
_cell_formula_units_Z 12
_cell_length_a 13.006(3)
_cell_length_b 17.261(4)
_cell_length_c 12.209(2)
_cell_measurement_reflns_used 4338
_cell_measurement_temperature 113(2)
_cell_measurement_theta_max 26.38
_cell_measurement_theta_min 2.15
_cell_volume 2126.4(12)
_computing_cell_refinement 'Collect (Nonius, 2000)'
_computing_data_collection 'Collect (Nonius, 2000)'
_computing_data_reduction 'Collect (Nonius, 2000)'
_computing_molecular_graphics 'XSEED, a graphical interface to SHELX (1999)'
_computing_publication_material 'SHELXL-97 (Schedrick, 1997)'
_computing_structure_refinement 'SHELXL-97 (Sheldrick, 1997)'
_computing_structure_solution 'SHELXS-97 (Sheldrick, 1990)'
_diffrn_ambient_temperature 113(2)
_diffrn_measured_fraction_theta_full 0.994
_diffrn_measured_fraction_theta_max 0.994
_diffrn_measurement_device_type 'Nonius Kappa CCD'
_diffrn_measurement_method 'Combination of phi and omega'
_diffrn_radiation_monochromator graphite
_diffrn_radiation_source 'fine-focus sealed tube'
_diffrn_radiation_type MoK\a
_diffrn_radiation_wavelength 0.71073
_diffrn_reflns_av_R_equivalents 0.0459
_diffrn_reflns_av_sigmaI/netI 0.0267
_diffrn_reflns_limit_h_max 16
_diffrn_reflns_limit_h_min -16
_diffrn_reflns_limit_k_max 21
_diffrn_reflns_limit_k_min -21
_diffrn_reflns_limit_l_max 15
_diffrn_reflns_limit_l_min -15
_diffrn_reflns_number 30672
_diffrn_reflns_theta_full 26.38
_diffrn_reflns_theta_max 26.38
_diffrn_reflns_theta_min 2.15
_exptl_absorpt_coefficient_mu 0.110
_exptl_absorpt_correction_T_max 0.9902
_exptl_absorpt_correction_T_min 0.9870
_exptl_absorpt_correction_type none
_exptl_absorpt_process_details none
_exptl_crystal_colour colourless
_exptl_crystal_density_diffrn 1.426
_exptl_crystal_density_meas ?
_exptl_crystal_density_method 'not measured'
_exptl_crystal_description 'large, rectangular and clear'
_exptl_crystal_F_000 960
_exptl_crystal_size_max 0.12
_exptl_crystal_size_mid 0.10
_exptl_crystal_size_min 0.09
_refine_diff_density_max 0.206
_refine_diff_density_min -0.202
_refine_diff_density_rms 0.039
_refine_ls_abs_structure_details 'Flack H D (1983), Acta Cryst. A39, 876-881'
_refine_ls_abs_structure_Flack 1.3(6)
_refine_ls_extinction_method none
_refine_ls_goodness_of_fit_ref 1.048
_refine_ls_hydrogen_treatment mixed
_refine_ls_matrix_type full
_refine_ls_number_parameters 309
_refine_ls_number_reflns 4338
_refine_ls_number_restraints 2
_refine_ls_restrained_S_all 1.047
_refine_ls_R_factor_all 0.0402
_refine_ls_R_factor_gt 0.0330
_refine_ls_shift/su_max 0.057
_refine_ls_shift/su_mean 0.007
_refine_ls_structure_factor_coef Fsqd
_refine_ls_weighting_details 'calc w=1/[\s^2^(Fo^2^)+(0.0589P)^2^+0.2828P] where P=(Fo^2^+2Fc^2^)/3'
_refine_ls_weighting_scheme calc
_refine_ls_wR_factor_gt 0.0857
_refine_ls_wR_factor_ref 0.0902
_reflns_number_gt 3800
_reflns_number_total 4338
_reflns_threshold_expression >2sigma(I)
_cod_data_source_file cg050639ksup1.cif
_cod_data_source_block added_by_encifer
_cod_depositor_comments
;
The following automatic conversions were performed:

'_chemical_melting_point' value 'not measured' was changed to '?' -
the value is undefined or not given.

Automatic conversion script
Id: cif_fix_values 1891 2012-01-12 08:04:46Z andrius 

The following automatic conversions were performed:

'_exptl_crystal_density_meas' value 'not measured' was changed to '?'
- the value is perceived as not measured.

Automatic conversion script
Id: cif_fix_values 3008 2015-01-20 13:52:24Z robertas 
;
_cod_original_cell_volume 2126.6(7)
_cod_original_sg_symbol_H-M Cc
_cod_database_code 4508638

loop_
_symmetry_equiv_pos_as_xyz
'x, y, z'
'x, -y, z+1/2'
'x+1/2, y+1/2, z'
'x+1/2, -y+1/2, z+1/2'

loop_
_atom_site_label
_atom_site_type_symbol
_atom_site_fract_x
_atom_site_fract_y
_atom_site_fract_z
_atom_site_U_iso_or_equiv
_atom_site_adp_type
_atom_site_occupancy
_atom_site_symmetry_multiplicity
_atom_site_calc_flag
_atom_site_refinement_flags
H1 H 0.234(4) -0.135(2) 0.336(4) 0.120(12) Uiso 1 1 d .
H2 H 0.3144(19) 0.4526(11) 0.094(2) 0.029(5) Uiso 1 1 d .
O11 O 0.33209(12) 0.16163(6) 0.01730(12) 0.0220(3) Uani 1 1 d .
C11 C 0.32374(15) 0.07725(10) 0.16717(18) 0.0165(4) Uani 1 1 d .
O12 O 0.47284(11) 0.18109(6) 0.25113(12) 0.0196(3) Uani 1 1 d .
C12 C 0.21612(15) 0.03453(10) 0.05566(17) 0.0191(4) Uani 1 1 d .
H12 H 0.1746 0.0496 -0.0388 0.023 Uiso 1 1 calc R
O13 O 0.18073(12) -0.11445(7) 0.23867(13) 0.0238(3) Uani 1 1 d .
C13 C 0.16914(16) -0.02912(10) 0.08028(18) 0.0200(4) Uani 1 1 d .
H13 H 0.0958 -0.0576 0.0035 0.024 Uiso 1 1 calc R
C14 C 0.23033(16) -0.05133(9) 0.21931(19) 0.0180(4) Uani 1 1 d .
C15 C 0.33592(15) -0.00874(9) 0.33139(19) 0.0179(4) Uani 1 1 d .
H15 H 0.3764 -0.0234 0.4257 0.021 Uiso 1 1 calc R
C16 C 0.38242(15) 0.05541(9) 0.30551(18) 0.0176(4) Uani 1 1 d .
H16 H 0.4545 0.0846 0.3824 0.021 Uiso 1 1 calc R
C17 C 0.37373(15) 0.14294(9) 0.13540(16) 0.0160(4) Uani 1 1 d .
C18 C 0.52743(17) 0.24659(9) 0.22900(19) 0.0195(4) Uani 1 1 d .
H18A H 0.5700 0.2284 0.1902 0.029 Uiso 1 1 calc R
H18B H 0.5931 0.2728 0.3192 0.029 Uiso 1 1 calc R
H18C H 0.4561 0.2829 0.1626 0.029 Uiso 1 1 calc R
O21 O 0.21883(11) 0.16799(6) 0.41641(11) 0.0225(3) Uani 1 1 d .
C21 C 0.22335(15) 0.25187(9) 0.26365(17) 0.0163(3) Uani 1 1 d .
O22 O 0.07708(10) 0.14688(6) 0.18358(11) 0.0203(3) Uani 1 1 d .
C22 C 0.32636(15) 0.29752(9) 0.37347(17) 0.0178(3) Uani 1 1 d .
H22 H 0.3662 0.2845 0.4683 0.021 Uiso 1 1 calc R
O23 O 0.36155(12) 0.44392(6) 0.18683(13) 0.0228(3) Uani 1 1 d .
C23 C 0.37140(16) 0.36141(10) 0.34632(18) 0.0193(4) Uani 1 1 d .
H23 H 0.4418 0.3919 0.4221 0.023 Uiso 1 1 calc R
C24 C 0.31309(15) 0.38097(9) 0.20730(17) 0.0176(3) Uani 1 1 d .
C25 C 0.21124(16) 0.33532(9) 0.09638(18) 0.0180(3) Uani 1 1 d .
H25 H 0.1722 0.3482 0.0017 0.022 Uiso 1 1 calc R
C26 C 0.16702(15) 0.27109(9) 0.12428(16) 0.0175(3) Uani 1 1 d .
H26 H 0.0981 0.2399 0.0485 0.021 Uiso 1 1 calc R
C27 C 0.17535(14) 0.18607(9) 0.29739(16) 0.0167(3) Uani 1 1 d .
C28 C 0.0223(2) 0.08252(10) 0.2083(2) 0.0208(3) Uani 1 1 d .
H28A H 0.0924 0.0448 0.2710 0.031 Uiso 1 1 calc R
H28B H -0.0478 0.0576 0.1183 0.031 Uiso 1 1 calc R
H28C H -0.0149 0.1017 0.2524 0.031 Uiso 1 1 calc R
O31 O 0.22115(11) 0.50972(6) 0.41253(11) 0.0227(3) Uani 1 1 d .
C31 C 0.22975(16) 0.59463(9) 0.26297(17) 0.0165(3) Uani 1 1 d .
O32 O 0.08110(10) 0.49067(6) 0.17903(12) 0.0210(2) Uani 1 1 d .
C32 C 0.33506(16) 0.63817(10) 0.37468(17) 0.0193(3) Uani 1 1 d .
H32 H 0.3755 0.6237 0.4691 0.023 Uiso 1 1 calc R
O33 O 0.37288(11) 0.78600(6) 0.19206(13) 0.0238(3) Uani 1 1 d .
H3 H 0.3303 0.7936 0.1053 0.029 Uiso 1 1 calc R
C33 C 0.38128(16) 0.70227(10) 0.34935(19) 0.0211(4) Uani 1 1 d .
H33 H 0.4529 0.7317 0.4260 0.025 Uiso 1 1 calc R
C34 C 0.32228(16) 0.72336(9) 0.21102(18) 0.0181(4) Uani 1 1 d .
C35 C 0.21799(16) 0.67981(9) 0.09857(18) 0.0193(4) Uani 1 1 d .
H35 H 0.1782 0.6942 0.0043 0.023 Uiso 1 1 calc R
C36 C 0.17236(16) 0.61557(10) 0.12439(17) 0.0185(4) Uani 1 1 d .
H36 H 0.1018 0.5856 0.0477 0.022 Uiso 1 1 calc R
C37 C 0.17955(15) 0.52848(9) 0.29451(17) 0.0178(4) Uani 1 1 d .
C38 C 0.02695(19) 0.42460(9) 0.2011(2) 0.0212(4) Uani 1 1 d .
H38A H 0.0953 0.3846 0.2543 0.032 Uiso 1 1 calc R
H38B H -0.0487 0.4036 0.1096 0.032 Uiso 1 1 calc R
H38C H -0.0023 0.4410 0.2545 0.032 Uiso 1 1 calc R

loop_
_atom_site_aniso_label
_atom_site_aniso_U_11
_atom_site_aniso_U_22
_atom_site_aniso_U_33
_atom_site_aniso_U_23
_atom_site_aniso_U_13
_atom_site_aniso_U_12
O11 0.0279(7) 0.0210(6) 0.0182(7) 0.0016(5) 0.0150(6) 0.0001(5)
C11 0.0155(8) 0.0172(8) 0.0184(9) 0.0007(6) 0.0114(7) 0.0027(6)
O12 0.0196(6) 0.0211(6) 0.0161(6) -0.0003(5) 0.0103(5) -0.0045(5)
C12 0.0200(9) 0.0223(8) 0.0147(9) 0.0010(7) 0.0108(8) 0.0021(7)
O13 0.0255(7) 0.0232(7) 0.0231(8) 0.0007(5) 0.0155(6) -0.0059(5)
C13 0.0191(9) 0.0235(8) 0.0147(9) -0.0024(7) 0.0094(8) -0.0030(7)
C14 0.0179(9) 0.0181(9) 0.0212(9) 0.0004(7) 0.0138(8) 0.0015(7)
C15 0.0172(9) 0.0216(8) 0.0153(9) 0.0024(7) 0.0105(8) 0.0017(7)
C16 0.0143(8) 0.0180(8) 0.0174(10) -0.0034(7) 0.0086(7) -0.0017(7)
C17 0.0149(8) 0.0173(8) 0.0160(9) -0.0011(6) 0.0098(7) 0.0033(7)
C18 0.0217(9) 0.0165(8) 0.0216(9) 0.0003(7) 0.0144(8) -0.0032(8)
O21 0.0271(6) 0.0232(6) 0.0159(6) 0.0006(5) 0.0129(5) -0.0012(5)
C21 0.0172(8) 0.0155(7) 0.0167(8) 0.0001(6) 0.0109(7) 0.0026(6)
O22 0.0217(6) 0.0207(6) 0.0170(5) 0.0003(5) 0.0115(5) -0.0033(5)
C22 0.0164(8) 0.0223(8) 0.0144(8) 0.0011(6) 0.0096(7) 0.0028(6)
O23 0.0260(7) 0.0221(6) 0.0180(6) -0.0001(5) 0.0129(6) -0.0051(5)
C23 0.0157(8) 0.0217(8) 0.0166(8) -0.0040(7) 0.0083(7) -0.0007(7)
C24 0.0173(8) 0.0170(8) 0.0204(9) 0.0019(6) 0.0128(8) 0.0028(6)
C25 0.0191(8) 0.0208(8) 0.0140(8) 0.0019(6) 0.0104(7) 0.0037(7)
C26 0.0155(8) 0.0212(8) 0.0146(8) -0.0022(6) 0.0089(7) -0.0005(6)
C27 0.0149(8) 0.0183(8) 0.0159(8) -0.0008(6) 0.0093(7) 0.0020(6)
C28 0.0220(7) 0.0194(7) 0.0206(8) 0.0012(6) 0.0133(6) -0.0031(6)
O31 0.0293(6) 0.0204(6) 0.0174(6) 0.0013(5) 0.0142(5) -0.0013(5)
C31 0.0182(8) 0.0153(7) 0.0200(9) -0.0003(7) 0.0139(7) 0.0012(6)
O32 0.0222(6) 0.0193(5) 0.0198(6) -0.0008(5) 0.0126(5) -0.0047(5)
C32 0.0198(9) 0.0209(8) 0.0155(8) -0.0002(6) 0.0103(7) 0.0020(6)
O33 0.0274(7) 0.0231(6) 0.0206(6) 0.0000(5) 0.0150(6) -0.0068(5)
C33 0.0184(8) 0.0229(8) 0.0200(9) -0.0059(7) 0.0112(8) -0.0042(7)
C34 0.0193(9) 0.0180(8) 0.0230(10) -0.0002(6) 0.0161(8) 0.0003(6)
C35 0.0202(9) 0.0207(8) 0.0177(9) 0.0011(6) 0.0122(7) 0.0027(7)
C36 0.0166(8) 0.0215(9) 0.0161(9) -0.0027(6) 0.0097(8) -0.0005(6)
C37 0.0164(8) 0.0163(8) 0.0197(9) -0.0006(6) 0.0110(7) 0.0019(6)
C38 0.0224(8) 0.0185(8) 0.0245(10) -0.0010(7) 0.0156(7) -0.0030(7)

loop_
_atom_type_symbol
_atom_type_description
_atom_type_scat_dispersion_real
_atom_type_scat_dispersion_imag
_atom_type_scat_source
C C 0.0033 0.0016 'International Tables Vol C Tables 4.2.6.8 and 6.1.1.4'
H H 0.0000 0.0000 'International Tables Vol C Tables 4.2.6.8 and 6.1.1.4'
O O 0.0106 0.0060 'International Tables Vol C Tables 4.2.6.8 and 6.1.1.4'

loop_
_geom_angle_atom_site_label_1
_geom_angle_atom_site_label_2
_geom_angle_atom_site_label_3
_geom_angle
C16 C11 C12 118.88(14)
C16 C11 C17 122.01(14)
C12 C11 C17 119.09(15)
C17 O12 C18 116.48(13)
C13 C12 C11 121.15(16)
C12 C13 C14 119.45(15)
O13 C14 C15 122.37(16)
O13 C14 C13 117.46(15)
C15 C14 C13 120.16(15)
C14 C15 C16 119.96(16)
C15 C16 C11 120.38(15)
O11 C17 O12 122.04(15)
O11 C17 C11 124.94(15)
O12 C17 C11 113.02(14)
C22 C21 C26 118.81(15)
C22 C21 C27 119.05(14)
C26 C21 C27 122.12(14)
C27 O22 C28 116.41(14)
C23 C22 C21 120.99(15)
C22 C23 C24 119.81(15)
O23 C24 C23 117.32(14)
O23 C24 C25 122.74(15)
C23 C24 C25 119.92(14)
C26 C25 C24 120.01(15)
C25 C26 C21 120.44(15)
O21 C27 O22 121.98(14)
O21 C27 C21 124.71(14)
O22 C27 C21 113.31(13)
C32 C31 C36 119.28(15)
C32 C31 C37 118.89(14)
C36 C31 C37 121.81(14)
C37 O32 C38 116.29(14)
C33 C32 C31 120.63(16)
C32 C33 C34 119.69(15)
O33 C34 C33 117.32(14)
O33 C34 C35 122.44(16)
C33 C34 C35 120.21(15)
C36 C35 C34 119.90(15)
C35 C36 C31 120.27(15)
O31 C37 O32 122.24(15)
O31 C37 C31 124.84(14)
O32 C37 C31 112.91(14)

loop_
_geom_bond_atom_site_label_1
_geom_bond_atom_site_label_2
_geom_bond_distance
O11 C17 1.221(2)
C11 C16 1.397(2)
C11 C12 1.397(2)
C11 C17 1.475(2)
O12 C17 1.339(2)
O12 C18 1.4483(18)
C12 C13 1.379(2)
O13 C14 1.361(2)
C13 C14 1.399(3)
C14 C15 1.388(2)
C15 C16 1.390(2)
O21 C27 1.221(2)
C21 C22 1.395(2)
C21 C26 1.403(2)
C21 C27 1.474(2)
O22 C27 1.335(2)
O22 C28 1.451(2)
C22 C23 1.384(2)
O23 C24 1.3562(19)
C23 C24 1.395(2)
C24 C25 1.395(2)
C25 C26 1.387(2)
O31 C37 1.221(2)
C31 C32 1.394(2)
C31 C36 1.399(2)
C31 C37 1.482(2)
O32 C37 1.332(2)
O32 C38 1.4524(18)
C32 C33 1.384(2)
O33 C34 1.3593(19)
C33 C34 1.392(2)
C34 C35 1.393(2)
C35 C36 1.385(2)

loop_
_geom_torsion_atom_site_label_1
_geom_torsion_atom_site_label_2
_geom_torsion_atom_site_label_3
_geom_torsion_atom_site_label_4
_geom_torsion
C16 C11 C12 C13 -1.2(2)
C17 C11 C12 C13 177.53(14)
C11 C12 C13 C14 0.0(2)
C12 C13 C14 O13 179.99(14)
C12 C13 C14 C15 1.2(2)
O13 C14 C15 C16 -179.83(15)
C13 C14 C15 C16 -1.1(2)
C14 C15 C16 C11 -0.2(2)
C12 C11 C16 C15 1.3(2)
C17 C11 C16 C15 -177.39(15)
C18 O12 C17 O11 0.7(2)
C18 O12 C17 C11 -179.89(13)
C16 C11 C17 O11 175.08(16)
C12 C11 C17 O11 -3.6(2)
C16 C11 C17 O12 -4.3(2)
C12 C11 C17 O12 177.06(14)
C26 C21 C22 C23 1.0(2)
C27 C21 C22 C23 -177.74(14)
C21 C22 C23 C24 0.2(2)
C22 C23 C24 O23 -179.68(14)
C22 C23 C24 C25 -1.1(2)
O23 C24 C25 C26 179.24(14)
C23 C24 C25 C26 0.7(2)
C24 C25 C26 C21 0.5(2)
C22 C21 C26 C25 -1.4(2)
C27 C21 C26 C25 177.33(14)
C28 O22 C27 O21 1.4(2)
C28 O22 C27 C21 -178.36(13)
C22 C21 C27 O21 0.5(2)
C26 C21 C27 O21 -178.26(15)
C22 C21 C27 O22 -179.81(13)
C26 C21 C27 O22 1.47(19)
C36 C31 C32 C33 1.1(2)
C37 C31 C32 C33 -177.38(14)
C31 C32 C33 C34 -0.2(2)
C32 C33 C34 O33 -178.93(14)
C32 C33 C34 C35 -0.6(2)
O33 C34 C35 C36 178.62(14)
C33 C34 C35 C36 0.3(2)
C34 C35 C36 C31 0.6(2)
C32 C31 C36 C35 -1.3(2)
C37 C31 C36 C35 177.12(14)
C38 O32 C37 O31 -1.1(2)
C38 O32 C37 C31 179.59(12)
C32 C31 C37 O31 2.2(2)
C36 C31 C37 O31 -176.28(16)
C32 C31 C37 O32 -178.52(14)
C36 C31 C37 O32 3.0(2)
